data_1559279
loop_
_publ_author_name
'Li, Chenfei'
'Dickson, Robert'
'Rockstroh, Nils'
'Rabeah, Jabor'
'Cordes, David B.'
'Slawin, Alexandra M. Z.'
'H\"unem\"order, Paul'
'Spannenberg, Anke'
'B\"uhl, Michael'
'Mej\'ia, Esteban'
'Zysman-Colman, Eli'
'Kamer, Paul C. J.'

_publ_section_title
;
 Ligand electronic fine-tuning and its repercussion on the photocatalytic
 activity and mechanistic pathways of the copper-photocatalysed aza-Henry
 reaction
;
_journal_issue 22
_journal_name_full 'Catalysis Science &amp; Technology'
_journal_page_first 7745
_journal_page_last 7756
_journal_paper_doi 10.1039/D0CY01221A
_journal_volume 10
_journal_year 2020
_chemical_formula_sum 'C58 H53 Cl3 Cu F6 N2 O5 P3'
_chemical_formula_weight 1234.82
_space_group_crystal_system monoclinic
_space_group_IT_number 15
_space_group_name_Hall '-C 2yc'
_space_group_name_H-M_alt 'C 1 2/c 1'
_atom_sites_solution_hydrogens geom
_audit_creation_method SHELXL-2014/7
_audit_update_record
;
2019-08-30 deposited with the CCDC.	2020-09-17 downloaded from the CCDC.
;
_cell_angle_alpha 90
_cell_angle_beta 112.354(2)
_cell_angle_gamma 90
_cell_formula_units_Z 8
_cell_length_a 35.7359(9)
_cell_length_b 12.1275(2)
_cell_length_c 27.9938(7)
_cell_measurement_reflns_used 9108
_cell_measurement_temperature 160(2)
_cell_measurement_theta_max 28.93
_cell_measurement_theta_min 1.75
_cell_volume 11220.4(5)
_computing_cell_refinement X-AREA
_computing_data_collection 'X-AREA (Stoe & Cie, 2012)'
_computing_data_reduction X-AREA
_computing_structure_refinement 'SHELXL-2014/7 (Sheldrick, 2015)'
_computing_structure_solution 'SHELXS-97 (Sheldrick, 2008)'
_diffrn_ambient_temperature 160(2)
_diffrn_measured_fraction_theta_full 0.999
_diffrn_measured_fraction_theta_max 0.999
_diffrn_measurement_device_type 'STOE-IPDS II'
_diffrn_measurement_method 'omega scans'
_diffrn_radiation_monochromator graphite
_diffrn_radiation_source 'fine-focus sealed tube'
_diffrn_radiation_type MoK\a
_diffrn_radiation_wavelength 0.71073
_diffrn_reflns_av_R_equivalents 0.0350
_diffrn_reflns_av_unetI/netI 0.0298
_diffrn_reflns_Laue_measured_fraction_full 0.999
_diffrn_reflns_Laue_measured_fraction_max 0.999
_diffrn_reflns_limit_h_max 47
_diffrn_reflns_limit_h_min -47
_diffrn_reflns_limit_k_max 16
_diffrn_reflns_limit_k_min -16
_diffrn_reflns_limit_l_max 34
_diffrn_reflns_limit_l_min -36
_diffrn_reflns_number 96521
_diffrn_reflns_point_group_measured_fraction_full 0.999
_diffrn_reflns_point_group_measured_fraction_max 0.999
_diffrn_reflns_theta_full 25.242
_diffrn_reflns_theta_max 28.000
_diffrn_reflns_theta_min 1.573
_exptl_absorpt_coefficient_mu 0.688
_exptl_absorpt_correction_T_max 0.83
_exptl_absorpt_correction_T_min 0.78
_exptl_absorpt_correction_type multi-scan
_exptl_absorpt_process_details 'LANA (Stoe & Cie, 2012)'
_exptl_crystal_colour yellow
_exptl_crystal_density_diffrn 1.462
_exptl_crystal_description prism
_exptl_crystal_F_000 5072
_exptl_crystal_size_max 0.380
_exptl_crystal_size_mid 0.300
_exptl_crystal_size_min 0.280
_refine_diff_density_max 1.214
_refine_diff_density_min -0.481
_refine_diff_density_rms 0.074
_refine_ls_extinction_method none
_refine_ls_goodness_of_fit_ref 0.938
_refine_ls_hydrogen_treatment constr
_refine_ls_matrix_type full
_refine_ls_number_parameters 730
_refine_ls_number_reflns 13528
_refine_ls_number_restraints 22
_refine_ls_restrained_S_all 0.952
_refine_ls_R_factor_all 0.0607
_refine_ls_R_factor_gt 0.0432
_refine_ls_shift/su_max 0.001
_refine_ls_shift/su_mean 0.000
_refine_ls_structure_factor_coef Fsqd
_refine_ls_weighting_details 'w=1/[\s^2^(Fo^2^)+(0.0853P)^2^] where P=(Fo^2^+2Fc^2^)/3'
_refine_ls_weighting_scheme calc
_refine_ls_wR_factor_gt 0.1157
_refine_ls_wR_factor_ref 0.1218
_reflns_Friedel_coverage 0.000
_reflns_number_gt 9548
_reflns_number_total 13528
_reflns_threshold_expression 'I > 2\s(I)'
_cod_data_source_file d0cy01221a2.cif
_cod_data_source_block ks1482
_cod_depositor_comments 'Adding full bibliography for 1559279--1559280.cif.'
_cod_original_sg_symbol_H-M 'C 2/c'
_cod_database_code 1559279
_shelx_shelxl_version_number 2014/7
_shelx_space_group_comment
;
The symmetry employed for this shelxl refinement is uniquely defined
by the following loop, which should always be used as a source of
symmetry information in preference to the above space-group names.
They are only intended as comments.
;

loop_
_space_group_symop_operation_xyz
'x, y, z'
'-x, y, -z+1/2'
'x+1/2, y+1/2, z'
'-x+1/2, y+1/2, -z+1/2'
'-x, -y, -z'
'x, -y, z-1/2'
'-x+1/2, -y+1/2, -z'
'x+1/2, -y+1/2, z-1/2'

loop_
_atom_site_label
_atom_site_type_symbol
_atom_site_fract_x
_atom_site_fract_y
_atom_site_fract_z
_atom_site_U_iso_or_equiv
_atom_site_adp_type
_atom_site_occupancy
_atom_site_site_symmetry_order
_atom_site_calc_flag
_atom_site_refinement_flags_posn
_atom_site_refinement_flags_adp
_atom_site_refinement_flags_occupancy
_atom_site_disorder_assembly
_atom_site_disorder_group
C58 C 0.04878(9) 0.2061(2) 0.48708(11) 0.0643(8) Uani 1 1 d D . . . .
H58A H 0.0751 0.2439 0.5063 0.077 Uiso 0.621(9) 1 calc R U P A 1
H58B H 0.0735 0.2358 0.5152 0.077 Uiso 0.379(9) 1 calc R U P A 2
Cl1 Cl 0.01319(4) 0.30934(8) 0.45881(4) 0.0896(3) Uani 1 1 d D . . . .
Cl2A Cl 0.03507(13) 0.1369(3) 0.53355(19) 0.0921(11) Uani 0.621(9) 1 d D U P A 1
Cl3A Cl 0.05703(19) 0.1153(4) 0.44393(17) 0.1102(13) Uani 0.621(9) 1 d D U P A 1
Cl2B Cl 0.02623(18) 0.1022(5) 0.5093(4) 0.1103(17) Uani 0.379(9) 1 d D U P A 2
Cl3B Cl 0.0597(3) 0.1546(5) 0.4351(3) 0.1035(16) Uani 0.379(9) 1 d D U P A 2
C1 C 0.20058(7) 0.9962(2) 0.26591(9) 0.0340(5) Uani 1 1 d . . . . .
C2 C 0.20543(7) 1.0962(2) 0.24329(9) 0.0406(5) Uani 1 1 d . . . . .
H2 H 0.2074 1.0955 0.2104 0.049 Uiso 1 1 calc R U . . .
C3 C 0.20736(8) 1.1929(2) 0.26801(10) 0.0419(5) Uani 1 1 d . . . . .
H3 H 0.2104 1.2602 0.2525 0.050 Uiso 1 1 calc R U . . .
C4 C 0.20484(7) 1.19322(19) 0.31706(9) 0.0359(5) Uani 1 1 d . . . . .
C5 C 0.20787(8) 1.2911(2) 0.34637(11) 0.0444(6) Uani 1 1 d . . . . .
H5 H 0.2121 1.3598 0.3329 0.053 Uiso 1 1 calc R U . . .
C6 C 0.20488(8) 1.2880(2) 0.39290(11) 0.0443(6) Uani 1 1 d . . . . .
H6 H 0.2072 1.3542 0.4119 0.053 Uiso 1 1 calc R U . . .
C7 C 0.19830(7) 1.18562(19) 0.41380(9) 0.0368(5) Uani 1 1 d . . . . .
C8 C 0.19387(8) 1.1777(2) 0.46149(10) 0.0429(6) Uani 1 1 d . . . . .
H8 H 0.1962 1.2416 0.4820 0.052 Uiso 1 1 calc R U . . .
C9 C 0.18626(8) 1.0780(2) 0.47796(9) 0.0403(5) Uani 1 1 d . . . . .
H9 H 0.1833 1.0723 0.5102 0.048 Uiso 1 1 calc R U . . .
C10 C 0.18270(6) 0.98347(19) 0.44764(8) 0.0319(4) Uani 1 1 d . . . . .
C11 C 0.19497(6) 1.08741(17) 0.38568(8) 0.0284(4) Uani 1 1 d . . . . .
C12 C 0.19879(6) 1.09084(18) 0.33670(8) 0.0290(4) Uani 1 1 d . . . . .
C13 C 0.20148(9) 0.8901(2) 0.23972(10) 0.0451(6) Uani 1 1 d . . . . .
H13A H 0.2278 0.8817 0.2367 0.068 Uiso 1 1 calc R U . . .
H13B H 0.1800 0.8898 0.2052 0.068 Uiso 1 1 calc R U . . .
H13C H 0.1973 0.8288 0.2600 0.068 Uiso 1 1 calc R U . . .
C14 C 0.17342(8) 0.8744(2) 0.46493(9) 0.0402(5) Uani 1 1 d . . . . .
H14A H 0.1444 0.8590 0.4477 0.060 Uiso 1 1 calc R U . . .
H14B H 0.1808 0.8754 0.5024 0.060 Uiso 1 1 calc R U . . .
H14C H 0.1889 0.8168 0.4560 0.060 Uiso 1 1 calc R U . . .
C15 C 0.14950(6) 0.62490(16) 0.40936(8) 0.0261(4) Uani 1 1 d . . . . .
C16 C 0.18886(6) 0.62304(16) 0.41069(8) 0.0267(4) Uani 1 1 d . . . . .
C17 C 0.21822(6) 0.57545(18) 0.45404(8) 0.0319(4) Uani 1 1 d . . . . .
H17 H 0.2455 0.5728 0.4568 0.038 Uiso 1 1 calc R U . . .
C18 C 0.20807(7) 0.53206(19) 0.49303(9) 0.0354(5) Uani 1 1 d . . . . .
H18 H 0.2284 0.4993 0.5222 0.042 Uiso 1 1 calc R U . . .
C19 C 0.16835(7) 0.53568(19) 0.49021(8) 0.0331(5) Uani 1 1 d . . . . .
H19 H 0.1619 0.5058 0.5175 0.040 Uiso 1 1 calc R U . . .
C20 C 0.13821(6) 0.58243(17) 0.44794(8) 0.0286(4) Uani 1 1 d . . . . .
C21 C 0.09343(6) 0.58566(18) 0.43923(8) 0.0299(4) Uani 1 1 d . . . . .
C22 C 0.07657(6) 0.69479(17) 0.41220(8) 0.0291(4) Uani 1 1 d . . . . .
C23 C 0.04694(7) 0.7587(2) 0.41962(9) 0.0358(5) Uani 1 1 d . . . . .
H23 H 0.0363 0.7367 0.4446 0.043 Uiso 1 1 calc R U . . .
C24 C 0.03270(8) 0.8536(2) 0.39126(10) 0.0415(5) Uani 1 1 d . . . . .
H24 H 0.0120 0.8951 0.3964 0.050 Uiso 1 1 calc R U . . .
C25 C 0.04810(7) 0.88946(19) 0.35534(9) 0.0359(5) Uani 1 1 d . . . . .
H25 H 0.0381 0.9553 0.3363 0.043 Uiso 1 1 calc R U . . .
C26 C 0.07818(6) 0.82888(18) 0.34720(8) 0.0286(4) Uani 1 1 d . . . . .
C27 C 0.09112(6) 0.73262(17) 0.37593(8) 0.0269(4) Uani 1 1 d . . . . .
C28 C 0.07210(7) 0.49107(19) 0.40204(10) 0.0387(5) Uani 1 1 d . . . . .
H28A H 0.0842 0.4205 0.4173 0.058 Uiso 1 1 calc R U . . .
H28B H 0.0753 0.5016 0.3691 0.058 Uiso 1 1 calc R U . . .
H28C H 0.0433 0.4910 0.3961 0.058 Uiso 1 1 calc R U . . .
C29 C 0.08618(7) 0.5728(2) 0.48895(9) 0.0380(5) Uani 1 1 d . . . . .
H29A H 0.0984 0.5037 0.5059 0.057 Uiso 1 1 calc R U . . .
H29B H 0.0570 0.5715 0.4811 0.057 Uiso 1 1 calc R U . . .
H29C H 0.0985 0.6349 0.5120 0.057 Uiso 1 1 calc R U . . .
C30 C 0.18001(6) 0.59484(17) 0.30540(8) 0.0281(4) Uani 1 1 d . . . . .
C31 C 0.14780(7) 0.52466(18) 0.29840(9) 0.0336(5) Uani 1 1 d . . . . .
H31 H 0.1354 0.5251 0.3230 0.040 Uiso 1 1 calc R U . . .
C32 C 0.13320(7) 0.4537(2) 0.25652(9) 0.0391(5) Uani 1 1 d . . . . .
H32 H 0.1109 0.4067 0.2523 0.047 Uiso 1 1 calc R U . . .
C33 C 0.15148(7) 0.4520(2) 0.22101(9) 0.0383(5) Uani 1 1 d . . . . .
C34 C 0.18348(7) 0.5216(2) 0.22672(9) 0.0373(5) Uani 1 1 d . . . . .
H34 H 0.1959 0.5206 0.2021 0.045 Uiso 1 1 calc R U . . .
C35 C 0.19741(7) 0.59264(19) 0.26832(8) 0.0326(4) Uani 1 1 d . . . . .
H35 H 0.2192 0.6410 0.2718 0.039 Uiso 1 1 calc R U . . .
C36 C 0.10801(11) 0.3083(3) 0.17343(15) 0.0747(11) Uani 1 1 d . . . . .
H36A H 0.1159 0.2605 0.2039 0.112 Uiso 1 1 calc R U . . .
H36B H 0.1026 0.2631 0.1425 0.112 Uiso 1 1 calc R U . . .
H36C H 0.0835 0.3493 0.1702 0.112 Uiso 1 1 calc R U . . .
C37 C 0.25328(6) 0.68453(17) 0.37762(8) 0.0277(4) Uani 1 1 d . . . . .
C38 C 0.27414(6) 0.58520(18) 0.38344(8) 0.0300(4) Uani 1 1 d . . . . .
H38 H 0.2594 0.5179 0.3767 0.036 Uiso 1 1 calc R U . . .
C39 C 0.31568(7) 0.5824(2) 0.39881(8) 0.0334(5) Uani 1 1 d . . . . .
H39 H 0.3295 0.5139 0.4029 0.040 Uiso 1 1 calc R U . . .
C40 C 0.33718(6) 0.6814(2) 0.40825(8) 0.0350(5) Uani 1 1 d . . . . .
C41 C 0.31670(7) 0.7814(2) 0.40073(9) 0.0373(5) Uani 1 1 d . . . . .
H41 H 0.3312 0.8488 0.4057 0.045 Uiso 1 1 calc R U . . .
C42 C 0.27538(6) 0.78230(18) 0.38606(9) 0.0327(4) Uani 1 1 d . . . . .
H42 H 0.2616 0.8509 0.3816 0.039 Uiso 1 1 calc R U . . .
C43 C 0.40056(8) 0.5897(3) 0.43665(16) 0.0684(9) Uani 1 1 d . . . . .
H43A H 0.3931 0.5463 0.4612 0.103 Uiso 1 1 calc R U . . .
H43B H 0.4295 0.6068 0.4519 0.103 Uiso 1 1 calc R U . . .
H43C H 0.3946 0.5472 0.4048 0.103 Uiso 1 1 calc R U . . .
C44 C 0.08241(6) 0.77440(18) 0.25026(8) 0.0303(4) Uani 1 1 d . . . . .
C45 C 0.04766(7) 0.7141(2) 0.24158(10) 0.0453(6) Uani 1 1 d . . . . .
H45 H 0.0342 0.7205 0.2649 0.054 Uiso 1 1 calc R U . . .
C46 C 0.03223(8) 0.6448(2) 0.19971(12) 0.0517(7) Uani 1 1 d . . . . .
H46 H 0.0081 0.6048 0.1940 0.062 Uiso 1 1 calc R U . . .
C47 C 0.05187(7) 0.6335(2) 0.16589(9) 0.0365(5) Uani 1 1 d . . . . .
C48 C 0.08646(8) 0.6915(2) 0.17405(10) 0.0461(6) Uani 1 1 d . . . . .
H48 H 0.1001 0.6841 0.1510 0.055 Uiso 1 1 calc R U . . .
C49 C 0.10148(8) 0.7612(2) 0.21636(10) 0.0468(6) Uani 1 1 d . . . . .
H49 H 0.1257 0.8010 0.2221 0.056 Uiso 1 1 calc R U . . .
C50 C 0.05419(11) 0.5490(3) 0.09053(12) 0.0654(9) Uani 1 1 d . . . . .
H50A H 0.0561 0.6208 0.0756 0.098 Uiso 1 1 calc R U . . .
H50B H 0.0387 0.4981 0.0629 0.098 Uiso 1 1 calc R U . . .
H50C H 0.0814 0.5193 0.1088 0.098 Uiso 1 1 calc R U . . .
C51 C 0.08145(6) 1.00100(19) 0.28001(9) 0.0324(4) Uani 1 1 d . . . . .
C52 C 0.09443(7) 1.09183(19) 0.31264(9) 0.0359(5) Uani 1 1 d . . . . .
H52 H 0.1137 1.0819 0.3468 0.043 Uiso 1 1 calc R U . . .
C53 C 0.07965(7) 1.1964(2) 0.29604(11) 0.0434(6) Uani 1 1 d . . . . .
H53 H 0.0889 1.2579 0.3185 0.052 Uiso 1 1 calc R U . . .
C54 C 0.05123(7) 1.2106(2) 0.24637(11) 0.0448(6) Uani 1 1 d . . . . .
C55 C 0.03789(8) 1.1218(2) 0.21349(10) 0.0480(6) Uani 1 1 d . . . . .
H55 H 0.0184 1.1319 0.1794 0.058 Uiso 1 1 calc R U . . .
C56 C 0.05317(7) 1.0177(2) 0.23058(10) 0.0422(6) Uani 1 1 d . . . . .
H56 H 0.0440 0.9565 0.2079 0.051 Uiso 1 1 calc R U . . .
C57 C 0.00725(10) 1.3353(3) 0.18442(16) 0.0794(12) Uani 1 1 d . . . . .
H57A H 0.0166 1.3127 0.1572 0.119 Uiso 1 1 calc R U . . .
H57B H 0.0003 1.4138 0.1805 0.119 Uiso 1 1 calc R U . . .
H57C H -0.0167 1.2920 0.1816 0.119 Uiso 1 1 calc R U . . .
Cu1 Cu 0.17343(2) 0.86747(2) 0.34444(2) 0.02605(7) Uani 1 1 d . . . . .
N1 N 0.19610(5) 0.99404(14) 0.31100(7) 0.0275(3) Uani 1 1 d . . . . .
N2 N 0.18701(5) 0.98802(14) 0.40249(6) 0.0274(3) Uani 1 1 d . . . . .
O1 O 0.12081(4) 0.67448(12) 0.36651(5) 0.0271(3) Uani 1 1 d . . . . .
O2 O 0.13997(6) 0.38390(17) 0.17881(7) 0.0542(5) Uani 1 1 d . . . . .
O3 O 0.37828(5) 0.68813(16) 0.42524(8) 0.0486(4) Uani 1 1 d . . . . .
O4 O 0.03448(6) 0.56165(16) 0.12566(7) 0.0491(4) Uani 1 1 d . . . . .
O5 O 0.03868(6) 1.31673(16) 0.23385(9) 0.0609(6) Uani 1 1 d . . . . .
P1 P 0.19869(2) 0.69379(4) 0.35861(2) 0.02571(11) Uani 1 1 d . . . . .
P2 P 0.10408(2) 0.86788(4) 0.30468(2) 0.02729(11) Uani 1 1 d . . . . .
P3 P 0.16831(2) 0.71757(6) 0.09113(3) 0.04492(16) Uani 1 1 d . . . . .
F1 F 0.19356(6) 0.82290(15) 0.08941(8) 0.0723(5) Uani 1 1 d . . . . .
F2 F 0.20201(6) 0.64243(17) 0.08357(9) 0.0782(6) Uani 1 1 d . . . . .
F3 F 0.14492(6) 0.7177(2) 0.03007(7) 0.0848(7) Uani 1 1 d . . . . .
F4 F 0.19201(8) 0.71267(18) 0.15130(7) 0.0826(6) Uani 1 1 d . . . . .
F5 F 0.14361(8) 0.6101(2) 0.09306(10) 0.0988(8) Uani 1 1 d . . . . .
F6 F 0.13498(7) 0.7925(2) 0.09894(11) 0.0989(8) Uani 1 1 d . . . . .

loop_
_atom_site_aniso_label
_atom_site_aniso_U_11
_atom_site_aniso_U_22
_atom_site_aniso_U_33
_atom_site_aniso_U_23
_atom_site_aniso_U_13
_atom_site_aniso_U_12
C58 0.0570(18) 0.0574(18) 0.077(2) -0.0003(16) 0.0242(16) -0.0034(14)
Cl1 0.1141(8) 0.0615(5) 0.0904(7) 0.0174(5) 0.0358(6) 0.0199(5)
Cl2A 0.0864(18) 0.0717(16) 0.140(3) 0.0433(16) 0.067(2) 0.0217(12)
Cl3A 0.1233(19) 0.089(3) 0.1019(17) -0.0379(18) 0.0244(14) 0.027(2)
Cl2B 0.083(2) 0.069(2) 0.174(4) 0.051(3) 0.044(3) 0.0123(18)
Cl3B 0.091(2) 0.065(3) 0.136(3) -0.037(2) 0.023(2) 0.012(3)
C1 0.0309(10) 0.0419(12) 0.0313(11) -0.0004(9) 0.0143(9) -0.0022(9)
C2 0.0419(12) 0.0491(14) 0.0355(12) 0.0043(10) 0.0200(10) -0.0052(11)
C3 0.0452(13) 0.0400(13) 0.0441(13) 0.0070(11) 0.0208(11) -0.0051(10)
C4 0.0332(11) 0.0349(11) 0.0395(12) 0.0032(9) 0.0136(9) -0.0019(9)
C5 0.0507(14) 0.0297(11) 0.0533(15) 0.0004(10) 0.0202(12) -0.0049(10)
C6 0.0528(14) 0.0301(11) 0.0504(14) -0.0081(10) 0.0200(12) -0.0019(10)
C7 0.0371(11) 0.0334(11) 0.0376(12) -0.0069(9) 0.0118(9) 0.0011(9)
C8 0.0539(14) 0.0381(12) 0.0386(12) -0.0119(10) 0.0196(11) 0.0011(11)
C9 0.0481(13) 0.0454(13) 0.0296(11) -0.0079(10) 0.0174(10) 0.0004(11)
C10 0.0316(10) 0.0375(11) 0.0251(10) -0.0042(8) 0.0089(8) -0.0014(9)
C11 0.0241(9) 0.0304(10) 0.0283(10) -0.0019(8) 0.0072(8) 0.0009(8)
C12 0.0220(9) 0.0308(10) 0.0318(10) -0.0011(8) 0.0075(8) -0.0005(8)
C13 0.0554(15) 0.0476(14) 0.0419(13) -0.0097(11) 0.0293(12) -0.0073(11)
C14 0.0507(14) 0.0436(13) 0.0275(10) -0.0041(9) 0.0161(10) -0.0095(11)
C15 0.0275(9) 0.0252(9) 0.0242(9) -0.0003(7) 0.0084(7) -0.0002(7)
C16 0.0284(9) 0.0266(9) 0.0255(9) -0.0022(8) 0.0106(8) -0.0018(8)
C17 0.0277(10) 0.0352(11) 0.0318(10) 0.0011(9) 0.0101(8) 0.0025(8)
C18 0.0323(11) 0.0407(12) 0.0291(10) 0.0059(9) 0.0071(9) 0.0046(9)
C19 0.0356(11) 0.0366(11) 0.0265(10) 0.0051(9) 0.0111(9) 0.0010(9)
C20 0.0299(10) 0.0273(10) 0.0282(10) -0.0001(8) 0.0106(8) -0.0020(8)
C21 0.0270(10) 0.0329(11) 0.0296(10) 0.0026(8) 0.0104(8) -0.0028(8)
C22 0.0272(9) 0.0322(10) 0.0268(9) -0.0009(8) 0.0093(8) -0.0038(8)
C23 0.0336(11) 0.0410(12) 0.0376(12) -0.0002(10) 0.0189(9) -0.0019(9)
C24 0.0403(12) 0.0407(13) 0.0511(14) 0.0023(11) 0.0258(11) 0.0063(10)
C25 0.0324(11) 0.0352(12) 0.0414(12) 0.0061(9) 0.0153(9) 0.0047(9)
C26 0.0255(9) 0.0308(10) 0.0275(10) 0.0007(8) 0.0080(8) -0.0009(8)
C27 0.0246(9) 0.0296(10) 0.0250(9) -0.0013(8) 0.0077(8) -0.0002(7)
C28 0.0363(11) 0.0348(11) 0.0424(13) -0.0009(10) 0.0122(10) -0.0062(9)
C29 0.0340(11) 0.0473(13) 0.0353(11) 0.0091(10) 0.0162(9) -0.0008(10)
C30 0.0305(10) 0.0270(9) 0.0273(10) -0.0002(8) 0.0116(8) 0.0003(8)
C31 0.0366(11) 0.0343(11) 0.0342(11) -0.0067(9) 0.0184(9) -0.0058(9)
C32 0.0385(12) 0.0427(13) 0.0395(12) -0.0119(10) 0.0186(10) -0.0112(10)
C33 0.0395(12) 0.0427(13) 0.0329(11) -0.0104(10) 0.0140(9) -0.0025(10)
C34 0.0393(12) 0.0460(13) 0.0316(11) -0.0031(10) 0.0188(10) -0.0005(10)
C35 0.0326(10) 0.0340(11) 0.0339(11) 0.0001(9) 0.0156(9) -0.0016(9)
C36 0.071(2) 0.091(3) 0.075(2) -0.054(2) 0.0418(18) -0.0378(19)
C37 0.0273(9) 0.0307(10) 0.0262(9) -0.0003(8) 0.0111(8) 0.0000(8)
C38 0.0320(10) 0.0319(10) 0.0264(10) 0.0008(8) 0.0113(8) -0.0021(8)
C39 0.0349(11) 0.0379(11) 0.0294(10) 0.0048(9) 0.0145(9) 0.0062(9)
C40 0.0265(10) 0.0475(13) 0.0304(11) 0.0068(10) 0.0102(8) 0.0001(9)
C41 0.0316(11) 0.0362(12) 0.0412(12) 0.0019(10) 0.0104(9) -0.0048(9)
C42 0.0306(10) 0.0311(11) 0.0353(11) 0.0015(9) 0.0114(9) 0.0002(8)
C43 0.0322(13) 0.067(2) 0.101(3) 0.0211(19) 0.0199(15) 0.0114(13)
C44 0.0277(9) 0.0339(11) 0.0266(10) 0.0035(8) 0.0072(8) -0.0021(8)
C45 0.0353(12) 0.0596(16) 0.0476(14) -0.0200(12) 0.0234(11) -0.0147(11)
C46 0.0380(13) 0.0647(17) 0.0610(17) -0.0270(14) 0.0283(12) -0.0222(12)
C47 0.0354(11) 0.0405(12) 0.0323(11) -0.0054(10) 0.0114(9) -0.0051(9)
C48 0.0481(14) 0.0637(17) 0.0339(12) -0.0089(11) 0.0239(11) -0.0176(12)
C49 0.0443(13) 0.0644(17) 0.0363(12) -0.0120(12) 0.0205(11) -0.0257(12)
C50 0.080(2) 0.077(2) 0.0485(16) -0.0275(15) 0.0354(16) -0.0328(18)
C51 0.0250(9) 0.0351(11) 0.0348(11) 0.0083(9) 0.0087(8) 0.0007(8)
C52 0.0272(10) 0.0346(11) 0.0403(12) 0.0067(9) 0.0066(9) 0.0023(9)
C53 0.0333(11) 0.0349(12) 0.0569(15) 0.0060(11) 0.0113(11) 0.0015(9)
C54 0.0303(11) 0.0405(13) 0.0609(16) 0.0218(12) 0.0141(11) 0.0053(10)
C55 0.0368(12) 0.0538(16) 0.0427(13) 0.0201(12) 0.0030(10) 0.0018(11)
C56 0.0366(12) 0.0438(13) 0.0359(12) 0.0099(10) 0.0024(10) -0.0015(10)
C57 0.0476(17) 0.066(2) 0.102(3) 0.051(2) 0.0025(17) 0.0093(15)
Cu1 0.02656(12) 0.02591(13) 0.02473(12) -0.00072(9) 0.00868(9) -0.00086(9)
N1 0.0255(8) 0.0307(9) 0.0264(8) -0.0008(7) 0.0100(7) -0.0007(7)
N2 0.0247(8) 0.0300(9) 0.0251(8) -0.0041(7) 0.0066(7) 0.0004(7)
O1 0.0277(7) 0.0303(7) 0.0231(7) 0.0025(6) 0.0093(5) 0.0026(6)
O2 0.0552(11) 0.0692(13) 0.0444(10) -0.0291(9) 0.0258(9) -0.0189(10)
O3 0.0265(8) 0.0549(11) 0.0610(11) 0.0130(9) 0.0129(8) 0.0025(7)
O4 0.0488(10) 0.0579(11) 0.0465(10) -0.0221(9) 0.0249(8) -0.0185(9)
O5 0.0441(10) 0.0438(11) 0.0843(15) 0.0317(10) 0.0125(10) 0.0103(8)
P1 0.0255(2) 0.0261(2) 0.0256(2) -0.00033(19) 0.00980(19) -0.00101(19)
P2 0.0242(2) 0.0298(3) 0.0255(2) 0.0035(2) 0.00675(19) -0.0004(2)
P3 0.0526(4) 0.0508(4) 0.0372(3) -0.0037(3) 0.0237(3) -0.0121(3)
F1 0.0807(13) 0.0535(10) 0.0926(14) 0.0120(10) 0.0439(11) -0.0129(9)
F2 0.0651(12) 0.0768(13) 0.0865(14) -0.0384(11) 0.0219(10) -0.0041(10)
F3 0.0706(12) 0.133(2) 0.0450(10) 0.0038(11) 0.0159(9) -0.0014(13)
F4 0.1263(18) 0.0769(13) 0.0427(10) -0.0022(9) 0.0300(11) -0.0217(12)
F5 0.1190(19) 0.0999(17) 0.0960(17) -0.0314(13) 0.0618(15) -0.0669(15)
F6 0.0832(15) 0.1120(19) 0.122(2) -0.0114(15) 0.0621(15) 0.0156(14)

loop_
_atom_type_symbol
_atom_type_description
_atom_type_scat_dispersion_real
_atom_type_scat_dispersion_imag
_atom_type_scat_source
C C 0.0033 0.0016 'International Tables Vol C Tables 4.2.6.8 and 6.1.1.4'
H H 0.0000 0.0000 'International Tables Vol C Tables 4.2.6.8 and 6.1.1.4'
N N 0.0061 0.0033 'International Tables Vol C Tables 4.2.6.8 and 6.1.1.4'
O O 0.0106 0.0060 'International Tables Vol C Tables 4.2.6.8 and 6.1.1.4'
F F 0.0171 0.0103 'International Tables Vol C Tables 4.2.6.8 and 6.1.1.4'
P P 0.1023 0.0942 'International Tables Vol C Tables 4.2.6.8 and 6.1.1.4'
Cu Cu 0.3201 1.2651 'International Tables Vol C Tables 4.2.6.8 and 6.1.1.4'
Cl Cl 0.1484 0.1585 'International Tables Vol C Tables 4.2.6.8 and 6.1.1.4'

loop_
_geom_angle_atom_site_label_1
_geom_angle_atom_site_label_2
_geom_angle_atom_site_label_3
_geom_angle
_geom_angle_site_symmetry_1
_geom_angle_site_symmetry_3
_geom_angle_publ_flag
Cl2B C58 Cl1 109.0(3) . . ?
Cl3A C58 Cl1 115.2(2) . . ?
Cl2B C58 Cl3B 108.6(4) . . ?
Cl1 C58 Cl3B 103.4(3) . . ?
Cl3A C58 Cl2A 112.2(2) . . ?
Cl1 C58 Cl2A 108.42(17) . . ?
Cl3A C58 H58A 106.8 . . ?
Cl1 C58 H58A 106.8 . . ?
Cl2A C58 H58A 106.8 . . ?
Cl2B C58 H58B 111.8 . . ?
Cl1 C58 H58B 111.8 . . ?
Cl3B C58 H58B 111.8 . . ?
N1 C1 C2 121.5(2) . . ?
N1 C1 C13 118.9(2) . . ?
C2 C1 C13 119.6(2) . . ?
C3 C2 C1 120.6(2) . . ?
C3 C2 H2 119.7 . . ?
C1 C2 H2 119.7 . . ?
C2 C3 C4 119.4(2) . . ?
C2 C3 H3 120.3 . . ?
C4 C3 H3 120.3 . . ?
C12 C4 C3 117.0(2) . . ?
C12 C4 C5 120.0(2) . . ?
C3 C4 C5 123.0(2) . . ?
C6 C5 C4 121.2(2) . . ?
C6 C5 H5 119.4 . . ?
C4 C5 H5 119.4 . . ?
C5 C6 C7 120.4(2) . . ?
C5 C6 H6 119.8 . . ?
C7 C6 H6 119.8 . . ?
C8 C7 C11 117.2(2) . . ?
C8 C7 C6 122.9(2) . . ?
C11 C7 C6 119.9(2) . . ?
C9 C8 C7 119.5(2) . . ?
C9 C8 H8 120.2 . . ?
C7 C8 H8 120.2 . . ?
C8 C9 C10 120.4(2) . . ?
C8 C9 H9 119.8 . . ?
C10 C9 H9 119.8 . . ?
N2 C10 C9 121.6(2) . . ?
N2 C10 C14 117.78(19) . . ?
C9 C10 C14 120.7(2) . . ?
N2 C11 C7 122.7(2) . . ?
N2 C11 C12 117.76(18) . . ?
C7 C11 C12 119.6(2) . . ?
N1 C12 C4 123.0(2) . . ?
N1 C12 C11 117.95(19) . . ?
C4 C12 C11 119.0(2) . . ?
C1 C13 H13A 109.5 . . ?
C1 C13 H13B 109.5 . . ?
H13A C13 H13B 109.5 . . ?
C1 C13 H13C 109.5 . . ?
H13A C13 H13C 109.5 . . ?
H13B C13 H13C 109.5 . . ?
C10 C14 H14A 109.5 . . ?
C10 C14 H14B 109.5 . . ?
H14A C14 H14B 109.5 . . ?
C10 C14 H14C 109.5 . . ?
H14A C14 H14C 109.5 . . ?
H14B C14 H14C 109.5 . . ?
O1 C15 C20 119.79(18) . . ?
O1 C15 C16 115.96(17) . . ?
C20 C15 C16 124.24(18) . . ?
C17 C16 C15 116.66(19) . . ?
C17 C16 P1 125.27(16) . . ?
C15 C16 P1 117.84(15) . . ?
C18 C17 C16 120.7(2) . . ?
C18 C17 H17 119.7 . . ?
C16 C17 H17 119.7 . . ?
C17 C18 C19 120.8(2) . . ?
C17 C18 H18 119.6 . . ?
C19 C18 H18 119.6 . . ?
C20 C19 C18 120.5(2) . . ?
C20 C19 H19 119.8 . . ?
C18 C19 H19 119.8 . . ?
C19 C20 C15 117.11(19) . . ?
C19 C20 C21 125.17(19) . . ?
C15 C20 C21 117.65(18) . . ?
C29 C21 C20 112.68(17) . . ?
C29 C21 C22 111.71(19) . . ?
C20 C21 C22 107.06(16) . . ?
C29 C21 C28 109.26(19) . . ?
C20 C21 C28 107.94(18) . . ?
C22 C21 C28 108.01(17) . . ?
C27 C22 C23 116.44(19) . . ?
C27 C22 C21 117.56(19) . . ?
C23 C22 C21 125.97(19) . . ?
C24 C23 C22 120.9(2) . . ?
C24 C23 H23 119.5 . . ?
C22 C23 H23 119.5 . . ?
C23 C24 C25 121.1(2) . . ?
C23 C24 H24 119.4 . . ?
C25 C24 H24 119.4 . . ?
C24 C25 C26 119.9(2) . . ?
C24 C25 H25 120.1 . . ?
C26 C25 H25 120.1 . . ?
C25 C26 C27 117.1(2) . . ?
C25 C26 P2 125.80(17) . . ?
C27 C26 P2 117.02(16) . . ?
O1 C27 C22 120.11(18) . . ?
O1 C27 C26 115.35(18) . . ?
C22 C27 C26 124.54(19) . . ?
C21 C28 H28A 109.5 . . ?
C21 C28 H28B 109.5 . . ?
H28A C28 H28B 109.5 . . ?
C21 C28 H28C 109.5 . . ?
H28A C28 H28C 109.5 . . ?
H28B C28 H28C 109.5 . . ?
C21 C29 H29A 109.5 . . ?
C21 C29 H29B 109.5 . . ?
H29A C29 H29B 109.5 . . ?
C21 C29 H29C 109.5 . . ?
H29A C29 H29C 109.5 . . ?
H29B C29 H29C 109.5 . . ?
C31 C30 C35 117.6(2) . . ?
C31 C30 P1 123.00(17) . . ?
C35 C30 P1 119.29(16) . . ?
C30 C31 C32 121.8(2) . . ?
C30 C31 H31 119.1 . . ?
C32 C31 H31 119.1 . . ?
C33 C32 C31 119.2(2) . . ?
C33 C32 H32 120.4 . . ?
C31 C32 H32 120.4 . . ?
O2 C33 C34 115.6(2) . . ?
O2 C33 C32 124.0(2) . . ?
C34 C33 C32 120.3(2) . . ?
C35 C34 C33 119.7(2) . . ?
C35 C34 H34 120.1 . . ?
C33 C34 H34 120.1 . . ?
C34 C35 C30 121.2(2) . . ?
C34 C35 H35 119.4 . . ?
C30 C35 H35 119.4 . . ?
O2 C36 H36A 109.5 . . ?
O2 C36 H36B 109.5 . . ?
H36A C36 H36B 109.5 . . ?
O2 C36 H36C 109.5 . . ?
H36A C36 H36C 109.5 . . ?
H36B C36 H36C 109.5 . . ?
C38 C37 C42 118.17(19) . . ?
C38 C37 P1 123.65(16) . . ?
C42 C37 P1 118.17(16) . . ?
C39 C38 C37 121.5(2) . . ?
C39 C38 H38 119.3 . . ?
C37 C38 H38 119.3 . . ?
C38 C39 C40 119.1(2) . . ?
C38 C39 H39 120.4 . . ?
C40 C39 H39 120.4 . . ?
O3 C40 C41 115.8(2) . . ?
O3 C40 C39 124.1(2) . . ?
C41 C40 C39 120.1(2) . . ?
C42 C41 C40 119.7(2) . . ?
C42 C41 H41 120.1 . . ?
C40 C41 H41 120.1 . . ?
C41 C42 C37 121.3(2) . . ?
C41 C42 H42 119.4 . . ?
C37 C42 H42 119.4 . . ?
O3 C43 H43A 109.5 . . ?
O3 C43 H43B 109.5 . . ?
H43A C43 H43B 109.5 . . ?
O3 C43 H43C 109.5 . . ?
H43A C43 H43C 109.5 . . ?
H43B C43 H43C 109.5 . . ?
C49 C44 C45 117.8(2) . . ?
C49 C44 P2 119.15(17) . . ?
C45 C44 P2 123.06(18) . . ?
C46 C45 C44 121.0(2) . . ?
C46 C45 H45 119.5 . . ?
C44 C45 H45 119.5 . . ?
C45 C46 C47 120.0(2) . . ?
C45 C46 H46 120.0 . . ?
C47 C46 H46 120.0 . . ?
C48 C47 O4 124.3(2) . . ?
C48 C47 C46 119.9(2) . . ?
O4 C47 C46 115.8(2) . . ?
C47 C48 C49 119.3(2) . . ?
C47 C48 H48 120.4 . . ?
C49 C48 H48 120.4 . . ?
C44 C49 C48 122.0(2) . . ?
C44 C49 H49 119.0 . . ?
C48 C49 H49 119.0 . . ?
O4 C50 H50A 109.5 . . ?
O4 C50 H50B 109.5 . . ?
H50A C50 H50B 109.5 . . ?
O4 C50 H50C 109.5 . . ?
H50A C50 H50C 109.5 . . ?
H50B C50 H50C 109.5 . . ?
C56 C51 C52 118.3(2) . . ?
C56 C51 P2 124.02(19) . . ?
C52 C51 P2 117.61(16) . . ?
C53 C52 C51 121.0(2) . . ?
C53 C52 H52 119.5 . . ?
C51 C52 H52 119.5 . . ?
C52 C53 C54 119.4(2) . . ?
C52 C53 H53 120.3 . . ?
C54 C53 H53 120.3 . . ?
O5 C54 C55 124.7(2) . . ?
O5 C54 C53 114.7(3) . . ?
C55 C54 C53 120.6(2) . . ?
C54 C55 C56 119.4(2) . . ?
C54 C55 H55 120.3 . . ?
C56 C55 H55 120.3 . . ?
C51 C56 C55 121.4(2) . . ?
C51 C56 H56 119.3 . . ?
C55 C56 H56 119.3 . . ?
O5 C57 H57A 109.5 . . ?
O5 C57 H57B 109.5 . . ?
H57A C57 H57B 109.5 . . ?
O5 C57 H57C 109.5 . . ?
H57A C57 H57C 109.5 . . ?
H57B C57 H57C 109.5 . . ?
N2 Cu1 N1 79.78(7) . . ?
N2 Cu1 P1 123.50(5) . . ?
N1 Cu1 P1 123.96(5) . . ?
N2 Cu1 P2 105.20(5) . . ?
N1 Cu1 P2 107.96(5) . . ?
P1 Cu1 P2 111.78(2) . . ?
C1 N1 C12 118.33(19) . . ?
C1 N1 Cu1 129.68(15) . . ?
C12 N1 Cu1 110.76(14) . . ?
C10 N2 C11 118.64(18) . . ?
C10 N2 Cu1 129.01(15) . . ?
C11 N2 Cu1 111.43(13) . . ?
C27 O1 C15 115.23(15) . . ?
C33 O2 C36 116.4(2) . . ?
C40 O3 C43 118.1(2) . . ?
C47 O4 C50 116.6(2) . . ?
C54 O5 C57 117.2(3) . . ?
C37 P1 C30 102.47(10) . . ?
C37 P1 C16 104.26(9) . . ?
C30 P1 C16 102.66(9) . . ?
C37 P1 Cu1 114.82(7) . . ?
C30 P1 Cu1 117.99(7) . . ?
C16 P1 Cu1 112.93(7) . . ?
C44 P2 C51 104.41(10) . . ?
C44 P2 C26 102.99(10) . . ?
C51 P2 C26 102.41(10) . . ?
C44 P2 Cu1 116.19(7) . . ?
C51 P2 Cu1 115.30(7) . . ?
C26 P2 Cu1 113.85(7) . . ?
F4 P3 F1 88.96(12) . . ?
F4 P3 F6 90.05(14) . . ?
F1 P3 F6 90.50(13) . . ?
F4 P3 F5 90.71(13) . . ?
F1 P3 F5 178.92(14) . . ?
F6 P3 F5 90.54(15) . . ?
F4 P3 F2 89.66(13) . . ?
F1 P3 F2 89.36(12) . . ?
F6 P3 F2 179.68(16) . . ?
F5 P3 F2 89.60(14) . . ?
F4 P3 F3 177.72(14) . . ?
F1 P3 F3 92.26(13) . . ?
F6 P3 F3 91.87(14) . . ?
F5 P3 F3 88.03(13) . . ?
F2 P3 F3 88.42(12) . . ?

loop_
_geom_bond_atom_site_label_1
_geom_bond_atom_site_label_2
_geom_bond_distance
_geom_bond_site_symmetry_2
_geom_bond_publ_flag
C58 Cl2B 1.733(4) . ?
C58 Cl3A 1.740(3) . ?
C58 Cl1 1.745(2) . ?
C58 Cl3B 1.758(4) . ?
C58 Cl2A 1.767(3) . ?
C58 H58A 1.0000 . ?
C58 H58B 1.0000 . ?
C1 N1 1.332(3) . ?
C1 C2 1.409(3) . ?
C1 C13 1.488(3) . ?
C2 C3 1.351(4) . ?
C2 H2 0.9500 . ?
C3 C4 1.410(3) . ?
C3 H3 0.9500 . ?
C4 C12 1.407(3) . ?
C4 C5 1.423(3) . ?
C5 C6 1.347(4) . ?
C5 H5 0.9500 . ?
C6 C7 1.429(3) . ?
C6 H6 0.9500 . ?
C7 C8 1.406(3) . ?
C7 C11 1.407(3) . ?
C8 C9 1.357(4) . ?
C8 H8 0.9500 . ?
C9 C10 1.403(3) . ?
C9 H9 0.9500 . ?
C10 N2 1.331(3) . ?
C10 C14 1.489(3) . ?
C11 N2 1.363(3) . ?
C11 C12 1.429(3) . ?
C12 N1 1.361(3) . ?
C13 H13A 0.9800 . ?
C13 H13B 0.9800 . ?
C13 H13C 0.9800 . ?
C14 H14A 0.9800 . ?
C14 H14B 0.9800 . ?
C14 H14C 0.9800 . ?
C15 O1 1.384(2) . ?
C15 C20 1.388(3) . ?
C15 C16 1.393(3) . ?
C16 C17 1.392(3) . ?
C16 P1 1.837(2) . ?
C17 C18 1.379(3) . ?
C17 H17 0.9500 . ?
C18 C19 1.392(3) . ?
C18 H18 0.9500 . ?
C19 C20 1.383(3) . ?
C19 H19 0.9500 . ?
C20 C21 1.525(3) . ?
C21 C29 1.517(3) . ?
C21 C22 1.530(3) . ?
C21 C28 1.542(3) . ?
C22 C27 1.383(3) . ?
C22 C23 1.390(3) . ?
C23 C24 1.381(3) . ?
C23 H23 0.9500 . ?
C24 C25 1.387(3) . ?
C24 H24 0.9500 . ?
C25 C26 1.391(3) . ?
C25 H25 0.9500 . ?
C26 C27 1.393(3) . ?
C26 P2 1.826(2) . ?
C27 O1 1.380(2) . ?
C28 H28A 0.9800 . ?
C28 H28B 0.9800 . ?
C28 H28C 0.9800 . ?
C29 H29A 0.9800 . ?
C29 H29B 0.9800 . ?
C29 H29C 0.9800 . ?
C30 C31 1.384(3) . ?
C30 C35 1.398(3) . ?
C30 P1 1.830(2) . ?
C31 C32 1.386(3) . ?
C31 H31 0.9500 . ?
C32 C33 1.382(3) . ?
C32 H32 0.9500 . ?
C33 O2 1.370(3) . ?
C33 C34 1.381(3) . ?
C34 C35 1.380(3) . ?
C34 H34 0.9500 . ?
C35 H35 0.9500 . ?
C36 O2 1.428(4) . ?
C36 H36A 0.9800 . ?
C36 H36B 0.9800 . ?
C36 H36C 0.9800 . ?
C37 C38 1.393(3) . ?
C37 C42 1.394(3) . ?
C37 P1 1.820(2) . ?
C38 C39 1.380(3) . ?
C38 H38 0.9500 . ?
C39 C40 1.395(3) . ?
C39 H39 0.9500 . ?
C40 O3 1.363(3) . ?
C40 C41 1.390(3) . ?
C41 C42 1.374(3) . ?
C41 H41 0.9500 . ?
C42 H42 0.9500 . ?
C43 O3 1.403(4) . ?
C43 H43A 0.9800 . ?
C43 H43B 0.9800 . ?
C43 H43C 0.9800 . ?
C44 C49 1.372(3) . ?
C44 C45 1.381(3) . ?
C44 P2 1.819(2) . ?
C45 C46 1.375(4) . ?
C45 H45 0.9500 . ?
C46 C47 1.383(4) . ?
C46 H46 0.9500 . ?
C47 C48 1.364(3) . ?
C47 O4 1.372(3) . ?
C48 C49 1.386(4) . ?
C48 H48 0.9500 . ?
C49 H49 0.9500 . ?
C50 O4 1.419(3) . ?
C50 H50A 0.9800 . ?
C50 H50B 0.9800 . ?
C50 H50C 0.9800 . ?
C51 C56 1.383(3) . ?
C51 C52 1.393(3) . ?
C51 P2 1.820(2) . ?
C52 C53 1.385(3) . ?
C52 H52 0.9500 . ?
C53 C54 1.386(4) . ?
C53 H53 0.9500 . ?
C54 O5 1.364(3) . ?
C54 C55 1.378(4) . ?
C55 C56 1.387(4) . ?
C55 H55 0.9500 . ?
C56 H56 0.9500 . ?
C57 O5 1.430(4) . ?
C57 H57A 0.9800 . ?
C57 H57B 0.9800 . ?
C57 H57C 0.9800 . ?
Cu1 N2 2.1011(17) . ?
Cu1 N1 2.1130(18) . ?
Cu1 P1 2.2662(6) . ?
Cu1 P2 2.2986(6) . ?
P3 F4 1.573(2) . ?
P3 F1 1.5753(19) . ?
P3 F6 1.578(2) . ?
P3 F5 1.586(2) . ?
P3 F2 1.587(2) . ?
P3 F3 1.592(2) . ?

loop_
_geom_torsion_atom_site_label_1
_geom_torsion_atom_site_label_2
_geom_torsion_atom_site_label_3
_geom_torsion_atom_site_label_4
_geom_torsion
_geom_torsion_site_symmetry_1
_geom_torsion_site_symmetry_2
_geom_torsion_site_symmetry_3
_geom_torsion_site_symmetry_4
_geom_torsion_publ_flag
N1 C1 C2 C3 2.8(4) . . . . ?
C13 C1 C2 C3 -175.7(2) . . . . ?
C1 C2 C3 C4 0.6(4) . . . . ?
C2 C3 C4 C12 -2.4(3) . . . . ?
C2 C3 C4 C5 178.0(2) . . . . ?
C12 C4 C5 C6 -0.3(4) . . . . ?
C3 C4 C5 C6 179.3(2) . . . . ?
C4 C5 C6 C7 -0.4(4) . . . . ?
C5 C6 C7 C8 -178.3(3) . . . . ?
C5 C6 C7 C11 0.1(4) . . . . ?
C11 C7 C8 C9 -0.7(4) . . . . ?
C6 C7 C8 C9 177.7(2) . . . . ?
C7 C8 C9 C10 -0.2(4) . . . . ?
C8 C9 C10 N2 0.7(4) . . . . ?
C8 C9 C10 C14 -178.6(2) . . . . ?
C8 C7 C11 N2 1.3(3) . . . . ?
C6 C7 C11 N2 -177.2(2) . . . . ?
C8 C7 C11 C12 179.3(2) . . . . ?
C6 C7 C11 C12 0.9(3) . . . . ?
C3 C4 C12 N1 1.2(3) . . . . ?
C5 C4 C12 N1 -179.2(2) . . . . ?
C3 C4 C12 C11 -178.3(2) . . . . ?
C5 C4 C12 C11 1.2(3) . . . . ?
N2 C11 C12 N1 -2.9(3) . . . . ?
C7 C11 C12 N1 178.89(19) . . . . ?
N2 C11 C12 C4 176.62(19) . . . . ?
C7 C11 C12 C4 -1.6(3) . . . . ?
O1 C15 C16 C17 178.74(18) . . . . ?
C20 C15 C16 C17 -0.3(3) . . . . ?
O1 C15 C16 P1 4.1(2) . . . . ?
C20 C15 C16 P1 -174.92(16) . . . . ?
C15 C16 C17 C18 0.5(3) . . . . ?
P1 C16 C17 C18 174.70(17) . . . . ?
C16 C17 C18 C19 -0.6(3) . . . . ?
C17 C18 C19 C20 0.4(4) . . . . ?
C18 C19 C20 C15 -0.2(3) . . . . ?
C18 C19 C20 C21 176.6(2) . . . . ?
O1 C15 C20 C19 -178.86(19) . . . . ?
C16 C15 C20 C19 0.1(3) . . . . ?
O1 C15 C20 C21 4.2(3) . . . . ?
C16 C15 C20 C21 -176.89(19) . . . . ?
C19 C20 C21 C29 21.9(3) . . . . ?
C15 C20 C21 C29 -161.4(2) . . . . ?
C19 C20 C21 C22 145.1(2) . . . . ?
C15 C20 C21 C22 -38.2(2) . . . . ?
C19 C20 C21 C28 -98.8(2) . . . . ?
C15 C20 C21 C28 77.9(2) . . . . ?
C29 C21 C22 C27 161.07(19) . . . . ?
C20 C21 C22 C27 37.3(2) . . . . ?
C28 C21 C22 C27 -78.7(2) . . . . ?
C29 C21 C22 C23 -20.8(3) . . . . ?
C20 C21 C22 C23 -144.6(2) . . . . ?
C28 C21 C22 C23 99.4(3) . . . . ?
C27 C22 C23 C24 1.1(3) . . . . ?
C21 C22 C23 C24 -177.0(2) . . . . ?
C22 C23 C24 C25 -1.4(4) . . . . ?
C23 C24 C25 C26 0.5(4) . . . . ?
C24 C25 C26 C27 0.7(3) . . . . ?
C24 C25 C26 P2 -175.94(18) . . . . ?
C23 C22 C27 O1 179.48(18) . . . . ?
C21 C22 C27 O1 -2.2(3) . . . . ?
C23 C22 C27 C26 0.2(3) . . . . ?
C21 C22 C27 C26 178.46(19) . . . . ?
C25 C26 C27 O1 179.61(18) . . . . ?
P2 C26 C27 O1 -3.5(2) . . . . ?
C25 C26 C27 C22 -1.1(3) . . . . ?
P2 C26 C27 C22 175.89(16) . . . . ?
C35 C30 C31 C32 0.5(3) . . . . ?
P1 C30 C31 C32 177.26(19) . . . . ?
C30 C31 C32 C33 0.6(4) . . . . ?
C31 C32 C33 O2 178.8(2) . . . . ?
C31 C32 C33 C34 -1.1(4) . . . . ?
O2 C33 C34 C35 -179.5(2) . . . . ?
C32 C33 C34 C35 0.4(4) . . . . ?
C33 C34 C35 C30 0.8(4) . . . . ?
C31 C30 C35 C34 -1.2(3) . . . . ?
P1 C30 C35 C34 -178.09(18) . . . . ?
C42 C37 C38 C39 2.2(3) . . . . ?
P1 C37 C38 C39 -178.86(16) . . . . ?
C37 C38 C39 C40 -0.6(3) . . . . ?
C38 C39 C40 O3 177.7(2) . . . . ?
C38 C39 C40 C41 -1.9(3) . . . . ?
O3 C40 C41 C42 -176.9(2) . . . . ?
C39 C40 C41 C42 2.7(4) . . . . ?
C40 C41 C42 C37 -1.1(4) . . . . ?
C38 C37 C42 C41 -1.3(3) . . . . ?
P1 C37 C42 C41 179.67(18) . . . . ?
C49 C44 C45 C46 -1.4(4) . . . . ?
P2 C44 C45 C46 179.6(2) . . . . ?
C44 C45 C46 C47 1.0(5) . . . . ?
C45 C46 C47 C48 -0.2(5) . . . . ?
C45 C46 C47 O4 179.2(3) . . . . ?
O4 C47 C48 C49 -179.4(3) . . . . ?
C46 C47 C48 C49 0.0(4) . . . . ?
C45 C44 C49 C48 1.1(4) . . . . ?
P2 C44 C49 C48 -179.8(2) . . . . ?
C47 C48 C49 C44 -0.5(5) . . . . ?
C56 C51 C52 C53 -0.4(4) . . . . ?
P2 C51 C52 C53 177.79(19) . . . . ?
C51 C52 C53 C54 0.6(4) . . . . ?
C52 C53 C54 O5 -179.9(2) . . . . ?
C52 C53 C54 C55 -0.5(4) . . . . ?
O5 C54 C55 C56 179.5(3) . . . . ?
C53 C54 C55 C56 0.1(4) . . . . ?
C52 C51 C56 C55 0.0(4) . . . . ?
P2 C51 C56 C55 -178.0(2) . . . . ?
C54 C55 C56 C51 0.1(4) . . . . ?
C2 C1 N1 C12 -4.0(3) . . . . ?
C13 C1 N1 C12 174.4(2) . . . . ?
C2 C1 N1 Cu1 162.02(17) . . . . ?
C13 C1 N1 Cu1 -19.5(3) . . . . ?
C4 C12 N1 C1 2.0(3) . . . . ?
C11 C12 N1 C1 -178.45(18) . . . . ?
C4 C12 N1 Cu1 -166.51(17) . . . . ?
C11 C12 N1 Cu1 13.0(2) . . . . ?
C9 C10 N2 C11 -0.2(3) . . . . ?
C14 C10 N2 C11 179.12(19) . . . . ?
C9 C10 N2 Cu1 -168.20(17) . . . . ?
C14 C10 N2 Cu1 11.1(3) . . . . ?
C7 C11 N2 C10 -0.8(3) . . . . ?
C12 C11 N2 C10 -178.94(18) . . . . ?
C7 C11 N2 Cu1 169.20(16) . . . . ?
C12 C11 N2 Cu1 -8.9(2) . . . . ?
C22 C27 O1 C15 -36.0(3) . . . . ?
C26 C27 O1 C15 143.32(18) . . . . ?
C20 C15 O1 C27 35.0(3) . . . . ?
C16 C15 O1 C27 -144.03(18) . . . . ?
C34 C33 O2 C36 177.5(3) . . . . ?
C32 C33 O2 C36 -2.3(4) . . . . ?
C41 C40 O3 C43 175.9(3) . . . . ?
C39 C40 O3 C43 -3.6(4) . . . . ?
C48 C47 O4 C50 -0.6(4) . . . . ?
C46 C47 O4 C50 180.0(3) . . . . ?
C55 C54 O5 C57 4.9(4) . . . . ?
C53 C54 O5 C57 -175.6(3) . . . . ?
C38 C37 P1 C30 -44.7(2) . . . . ?
C42 C37 P1 C30 134.34(17) . . . . ?
C38 C37 P1 C16 62.07(19) . . . . ?
C42 C37 P1 C16 -118.94(18) . . . . ?
C38 C37 P1 Cu1 -173.85(15) . . . . ?
C42 C37 P1 Cu1 5.15(19) . . . . ?
C31 C30 P1 C37 139.96(19) . . . . ?
C35 C30 P1 C37 -43.31(19) . . . . ?
C31 C30 P1 C16 32.0(2) . . . . ?
C35 C30 P1 C16 -151.26(17) . . . . ?
C31 C30 P1 Cu1 -92.85(19) . . . . ?
C35 C30 P1 Cu1 83.88(18) . . . . ?
C17 C16 P1 C37 0.3(2) . . . . ?
C15 C16 P1 C37 174.47(16) . . . . ?
C17 C16 P1 C30 106.91(19) . . . . ?
C15 C16 P1 C30 -78.94(17) . . . . ?
C17 C16 P1 Cu1 -124.97(17) . . . . ?
C15 C16 P1 Cu1 49.18(17) . . . . ?
C49 C44 P2 C51 89.1(2) . . . . ?
C45 C44 P2 C51 -91.9(2) . . . . ?
C49 C44 P2 C26 -164.3(2) . . . . ?
C45 C44 P2 C26 14.7(2) . . . . ?
C49 C44 P2 Cu1 -39.1(2) . . . . ?
C45 C44 P2 Cu1 139.89(19) . . . . ?
C56 C51 P2 C44 2.0(2) . . . . ?
C52 C51 P2 C44 -176.07(18) . . . . ?
C56 C51 P2 C26 -105.1(2) . . . . ?
C52 C51 P2 C26 76.83(19) . . . . ?
C56 C51 P2 Cu1 130.70(19) . . . . ?
C52 C51 P2 Cu1 -47.4(2) . . . . ?
C25 C26 P2 C44 -106.6(2) . . . . ?
C27 C26 P2 C44 76.77(17) . . . . ?
C25 C26 P2 C51 1.6(2) . . . . ?
C27 C26 P2 C51 -175.04(16) . . . . ?
C25 C26 P2 Cu1 126.74(18) . . . . ?
C27 C26 P2 Cu1 -49.90(17) . . . . ?
